data_7057544
loop_
_publ_author_name
'Mohan, Nithya'
'Sreejith, S. S.'
'Begum, P. M. Sabura'
'Kurup, M. R. Prathapachandra'

_publ_section_title
;
 Dual responsive salen-type Schiff bases for the effective detection of
 l-arginine via a static quenching mechanism
;
_journal_issue 15
_journal_name_full 'New Journal of Chemistry'
_journal_page_first 13114
_journal_paper_doi 10.1039/C8NJ02657B
_journal_volume 42
_journal_year 2018
_chemical_formula_sum 'C21 H26 N2 O4'
_chemical_formula_weight 370.44
_space_group_crystal_system monoclinic
_space_group_IT_number 14
_space_group_name_Hall '-P 2yn'
_space_group_name_H-M_alt 'P 1 21/n 1'
_symmetry_space_group_name_Hall '-P 2yn'
_symmetry_space_group_name_H-M 'P 1 21/n 1'
_atom_sites_solution_hydrogens geom
_audit_creation_method SHELXL-2016/6
_audit_update_record
;
2018-05-25 deposited with the CCDC.
2018-06-27 downloaded from the CCDC.
;
_cell_angle_alpha 90
_cell_angle_beta 93.802(3)
_cell_angle_gamma 90
_cell_formula_units_Z 4
_cell_length_a 15.1698(10)
_cell_length_b 6.9547(4)
_cell_length_c 19.5022(12)
_cell_measurement_reflns_used 5086
_cell_measurement_temperature 296(2)
_cell_measurement_theta_max 28.350
_cell_measurement_theta_min 1.758
_cell_volume 2053.0(2)
_computing_cell_refinement 'APEX2/SAINT (Bruker, 2004)'
_computing_data_collection 'APEX2 (Bruker, 2004)'
_computing_data_reduction 'SAINT/XPREP (Bruker, 2004)'
_computing_molecular_graphics 'ORTEP3 (Farrugia, 1997)'
_computing_structure_refinement 'SHELXL-2016/6 (Sheldrick, 2016)'
_computing_structure_solution 'SHELXS-97 (Sheldrick, 1990)'
_diffrn_ambient_temperature 296(2)
_diffrn_measured_fraction_theta_full 0.999
_diffrn_measured_fraction_theta_max 0.990
_diffrn_measurement_device_type 'Bruker axs kappa apex2 CCD Diffractometer'
_diffrn_measurement_method '\w and \f scan'
_diffrn_radiation_type MoK\a
_diffrn_radiation_wavelength 0.71073
_diffrn_reflns_av_R_equivalents 0.0485
_diffrn_reflns_av_unetI/netI 0.0556
_diffrn_reflns_Laue_measured_fraction_full 0.999
_diffrn_reflns_Laue_measured_fraction_max 0.990
_diffrn_reflns_limit_h_max 20
_diffrn_reflns_limit_h_min -20
_diffrn_reflns_limit_k_max 9
_diffrn_reflns_limit_k_min -9
_diffrn_reflns_limit_l_max 24
_diffrn_reflns_limit_l_min -26
_diffrn_reflns_number 24051
_diffrn_reflns_point_group_measured_fraction_full 0.999
_diffrn_reflns_point_group_measured_fraction_max 0.990
_diffrn_reflns_theta_full 25.242
_diffrn_reflns_theta_max 28.350
_diffrn_reflns_theta_min 2.691
_diffrn_source 'fine-focus sealed tube'
_exptl_absorpt_coefficient_mu 0.083
_exptl_absorpt_correction_T_max 0.995
_exptl_absorpt_correction_T_min 0.982
_exptl_absorpt_correction_type multi-scan
_exptl_absorpt_process_details 'SADABS (Bruker, 2004)'
_exptl_crystal_colour Yellow
_exptl_crystal_density_diffrn 1.198
_exptl_crystal_description Block
_exptl_crystal_F_000 792
_exptl_crystal_recrystallization_method 'Re-crystallisation from solvent: DMSO'
_exptl_crystal_size_max 0.300
_exptl_crystal_size_mid 0.200
_exptl_crystal_size_min 0.200
_exptl_transmission_factor_max 0.995
_exptl_transmission_factor_min 0.982
_refine_diff_density_max 0.264
_refine_diff_density_min -0.206
_refine_diff_density_rms 0.069
_refine_ls_extinction_coef 0.014(3)
_refine_ls_extinction_expression Fc^*^=kFc[1+0.001xFc^2^\l^3^/sin(2\q)]^-1/4^
_refine_ls_extinction_method 'SHELXL-2016/6 (Sheldrick 2016)'
_refine_ls_goodness_of_fit_ref 0.879
_refine_ls_hydrogen_treatment constr
_refine_ls_matrix_type full
_refine_ls_number_parameters 245
_refine_ls_number_reflns 5084
_refine_ls_number_restraints 3
_refine_ls_restrained_S_all 0.880
_refine_ls_R_factor_all 0.1547
_refine_ls_R_factor_gt 0.0604
_refine_ls_shift/su_max 0.000
_refine_ls_shift/su_mean 0.000
_refine_ls_structure_factor_coef Fsqd
_refine_ls_weighting_details 'w=1/[\s^2^(Fo^2^)+(0.1463P)^2^] where P=(Fo^2^+2Fc^2^)/3'
_refine_ls_weighting_scheme calc
_refine_ls_wR_factor_gt 0.1659
_refine_ls_wR_factor_ref 0.2384
_reflns_Friedel_coverage 0.000
_reflns_number_gt 2156
_reflns_number_total 5084
_reflns_threshold_expression 'I > 2\s(I)'
_cod_data_source_file c8nj02657b2.cif
_cod_data_source_block 2
_cod_depositor_comments 'Adding full bibliography for 7057544.cif.'
_cod_database_code 7057544
_shelx_shelxl_version_number 2016/6
_shelx_space_group_comment
;
The symmetry employed for this shelxl refinement is uniquely defined
by the following loop, which should always be used as a source of
symmetry information in preference to the above space-group names.
They are only intended as comments.
;
_shelx_estimated_absorpt_t_min 0.982
_shelx_estimated_absorpt_t_max 0.995

loop_
_space_group_symop_operation_xyz
'x, y, z'
'-x+1/2, y+1/2, -z+1/2'
'-x, -y, -z'
'x-1/2, -y-1/2, z-1/2'

loop_
_atom_site_label
_atom_site_type_symbol
_atom_site_fract_x
_atom_site_fract_y
_atom_site_fract_z
_atom_site_U_iso_or_equiv
_atom_site_adp_type
_atom_site_occupancy
_atom_site_site_symmetry_order
_atom_site_calc_flag
_atom_site_refinement_flags_posn
_atom_site_refinement_flags_adp
O1 O 0.74806(13) 0.0056(2) 0.04543(9) 0.0812(6) Uani 1 1 d . .
N2 N 0.36304(14) 0.1277(3) 0.31172(10) 0.0727(6) Uani 1 1 d . .
O4 O 0.12376(13) -0.2794(3) 0.40350(11) 0.0922(6) Uani 1 1 d . .
O3 O 0.27216(11) -0.1542(2) 0.35781(9) 0.0830(6) Uani 1 1 d . .
H3 H 0.315140 -0.100374 0.343095 0.124 Uiso 1 1 calc R U
O2 O 0.68685(12) 0.0338(2) 0.16867(8) 0.0731(5) Uani 1 1 d . .
H2 H 0.668829 0.059541 0.206311 0.110 Uiso 1 1 calc R U
C1 C 0.69706(14) 0.1976(3) 0.13301(12) 0.0564(6) Uani 1 1 d . .
N1 N 0.63255(13) 0.2505(3) 0.26574(11) 0.0721(6) Uani 1 1 d . .
C14 C 0.20910(15) 0.1528(3) 0.32893(11) 0.0611(6) Uani 1 1 d . .
C19 C 0.20270(15) -0.0333(3) 0.35406(12) 0.0614(6) Uani 1 1 d . .
C20 C 0.7948(2) -0.0099(4) -0.01528(16) 0.0976(10) Uani 1 1 d . .
H20A H 0.805288 -0.143062 -0.024878 0.146 Uiso 1 1 calc R U
H20B H 0.760361 0.046548 -0.053151 0.146 Uiso 1 1 calc R U
H20C H 0.850244 0.056270 -0.008729 0.146 Uiso 1 1 calc R U
C2 C 0.72726(16) 0.1850(3) 0.06709(12) 0.0610(6) Uani 1 1 d . .
C6 C 0.67743(14) 0.3773(3) 0.15955(13) 0.0619(6) Uani 1 1 d . .
C7 C 0.64677(15) 0.3951(4) 0.22771(15) 0.0705(7) Uani 1 1 d . .
H7 H 0.636903 0.517601 0.244732 0.085 Uiso 1 1 calc R U
C8 C 0.60345(18) 0.2814(5) 0.33445(15) 0.0894(9) Uani 1 1 d . .
H8A H 0.589950 0.416583 0.340068 0.107 Uiso 1 1 calc R U
H8B H 0.651241 0.248602 0.367926 0.107 Uiso 1 1 calc R U
C9 C 0.52201(18) 0.1620(4) 0.34875(13) 0.0812(8) Uani 1 1 d . .
C12 C 0.44605(17) 0.2160(4) 0.29587(14) 0.0787(8) Uani 1 1 d . .
H12A H 0.439102 0.354620 0.295021 0.094 Uiso 1 1 calc R U
H12B H 0.461015 0.175122 0.250522 0.094 Uiso 1 1 calc R U
C13 C 0.29317(17) 0.2293(4) 0.31037(12) 0.0668(7) Uani 1 1 d . .
H13 H 0.296146 0.357343 0.296985 0.080 Uiso 1 1 calc R U
C18 C 0.12258(16) -0.0973(4) 0.37763(13) 0.0659(6) Uani 1 1 d . .
C21 C 0.0508(2) -0.3394(5) 0.4406(2) 0.1152(12) Uani 1 1 d . .
H21A H 0.059870 -0.469558 0.455889 0.173 Uiso 1 1 calc R U
H21B H 0.045770 -0.257093 0.479682 0.173 Uiso 1 1 calc R U
H21C H -0.002500 -0.332030 0.411283 0.173 Uiso 1 1 calc R U
C10 C 0.5412(2) -0.0523(5) 0.34324(18) 0.1083(11) Uani 1 1 d . .
H10A H 0.489214 -0.124203 0.352401 0.162 Uiso 1 1 calc R U
H10B H 0.557885 -0.081252 0.297751 0.162 Uiso 1 1 calc R U
H10C H 0.588486 -0.086596 0.376101 0.162 Uiso 1 1 calc R U
C3 C 0.73342(17) 0.3479(4) 0.02751(14) 0.0748(8) Uani 1 1 d . .
H3A H 0.751686 0.338440 -0.016955 0.090 Uiso 1 1 calc R U
C4 C 0.71255(19) 0.5249(4) 0.05373(19) 0.0879(9) Uani 1 1 d . .
H4 H 0.716523 0.634145 0.026605 0.106 Uiso 1 1 calc R U
C5 C 0.68622(17) 0.5420(3) 0.11876(18) 0.0786(8) Uani 1 1 d . .
H5 H 0.674012 0.662752 0.136270 0.094 Uiso 1 1 calc R U
C11 C 0.4965(2) 0.2109(6) 0.42122(16) 0.1180(12) Uani 1 1 d . .
H11A H 0.445408 0.137681 0.431537 0.177 Uiso 1 1 calc R U
H11B H 0.544716 0.180072 0.453756 0.177 Uiso 1 1 calc R U
H11C H 0.483421 0.345624 0.423892 0.177 Uiso 1 1 calc R U
C15 C 0.1347(2) 0.2705(4) 0.32569(16) 0.0854(8) Uani 1 1 d . .
H15 H 0.138177 0.394338 0.308072 0.102 Uiso 1 1 calc R U
C16 C 0.05656(19) 0.2053(5) 0.34828(18) 0.0967(10) Uani 1 1 d . .
H16 H 0.007124 0.284680 0.345840 0.116 Uiso 1 1 calc R U
C17 C 0.05103(17) 0.0220(5) 0.37461(16) 0.0837(8) Uani 1 1 d . .
H17 H -0.002020 -0.020702 0.390479 0.100 Uiso 1 1 calc R U

loop_
_atom_site_aniso_label
_atom_site_aniso_U_11
_atom_site_aniso_U_22
_atom_site_aniso_U_33
_atom_site_aniso_U_23
_atom_site_aniso_U_13
_atom_site_aniso_U_12
O1 0.1159(16) 0.0600(11) 0.0702(12) 0.0014(8) 0.0254(10) -0.0067(9)
N2 0.0587(13) 0.0941(16) 0.0658(13) 0.0132(11) 0.0070(10) 0.0019(11)
O4 0.0749(13) 0.0921(14) 0.1123(16) 0.0083(11) 0.0261(11) -0.0096(10)
O3 0.0656(12) 0.0846(12) 0.1006(14) 0.0214(10) 0.0206(10) 0.0128(9)
O2 0.0952(13) 0.0546(10) 0.0714(11) 0.0143(8) 0.0195(9) 0.0054(8)
C1 0.0517(13) 0.0493(14) 0.0672(15) 0.0076(11) -0.0036(11) -0.0033(9)
N1 0.0530(13) 0.0891(16) 0.0745(14) -0.0155(12) 0.0070(10) -0.0007(10)
C14 0.0542(14) 0.0758(16) 0.0530(14) 0.0022(11) 0.0004(11) 0.0014(11)
C19 0.0547(14) 0.0759(16) 0.0531(13) -0.0039(11) -0.0007(11) 0.0061(12)
C20 0.120(3) 0.090(2) 0.087(2) -0.0019(15) 0.0425(19) -0.0149(17)
C2 0.0660(15) 0.0531(14) 0.0629(15) 0.0102(11) -0.0039(11) -0.0078(11)
C6 0.0397(13) 0.0577(15) 0.0877(15) -0.0031(12) 0.0006(11) -0.0033(10)
C7 0.0487(14) 0.0649(15) 0.0979(17) -0.0159(14) 0.0045(12) -0.0012(11)
C8 0.0596(17) 0.130(2) 0.0785(19) -0.0247(17) 0.0070(14) 0.0009(16)
C9 0.0633(17) 0.116(2) 0.0650(17) 0.0014(15) 0.0073(13) 0.0121(15)
C12 0.0612(17) 0.107(2) 0.0689(17) 0.0127(14) 0.0092(13) -0.0035(14)
C13 0.0661(17) 0.0789(16) 0.0550(15) 0.0079(11) 0.0004(12) 0.0016(13)
C18 0.0576(16) 0.0756(16) 0.0639(15) -0.0046(12) 0.0004(12) -0.0055(12)
C21 0.076(2) 0.126(3) 0.147(3) 0.019(2) 0.037(2) -0.0252(18)
C10 0.088(2) 0.124(3) 0.113(3) 0.026(2) 0.0073(19) 0.0140(19)
C3 0.0773(18) 0.0696(18) 0.0767(18) 0.0201(13) -0.0009(14) -0.0119(13)
C4 0.081(2) 0.0642(19) 0.118(3) 0.0338(17) 0.0014(18) -0.0093(14)
C5 0.0599(16) 0.0484(15) 0.127(3) 0.0042(14) 0.0043(16) -0.0046(11)
C11 0.087(2) 0.196(4) 0.072(2) -0.004(2) 0.0116(17) 0.011(2)
C15 0.072(2) 0.0854(19) 0.098(2) 0.0090(15) 0.0008(16) 0.0140(14)
C16 0.0589(19) 0.109(3) 0.122(3) -0.0008(19) 0.0055(17) 0.0173(16)
C17 0.0537(17) 0.104(2) 0.093(2) -0.0108(16) 0.0038(14) -0.0051(14)

loop_
_atom_type_symbol
_atom_type_description
_atom_type_scat_dispersion_real
_atom_type_scat_dispersion_imag
_atom_type_scat_source
C C 0.0033 0.0016 'International Tables Vol C Tables 4.2.6.8 and 6.1.1.4'
H H 0.0000 0.0000 'International Tables Vol C Tables 4.2.6.8 and 6.1.1.4'
N N 0.0061 0.0033 'International Tables Vol C Tables 4.2.6.8 and 6.1.1.4'
O O 0.0106 0.0060 'International Tables Vol C Tables 4.2.6.8 and 6.1.1.4'

loop_
_geom_angle_atom_site_label_1
_geom_angle_atom_site_label_2
_geom_angle_atom_site_label_3
_geom_angle
C2 O1 C20 117.76(19)
C13 N2 C12 119.6(2)
C18 O4 C21 118.0(2)
C19 O3 H3 109.5
C1 O2 H2 109.5
O2 C1 C2 118.54(19)
O2 C1 C6 122.1(2)
C2 C1 C6 119.3(2)
C7 N1 C8 119.5(2)
C19 C14 C15 119.2(2)
C19 C14 C13 120.9(2)
C15 C14 C13 119.8(2)
O3 C19 C14 121.9(2)
O3 C19 C18 118.5(2)
C14 C19 C18 119.6(2)
O1 C20 H20A 109.5
O1 C20 H20B 109.5
H20A C20 H20B 109.5
O1 C20 H20C 109.5
H20A C20 H20C 109.5
H20B C20 H20C 109.5
O1 C2 C3 123.7(2)
O1 C2 C1 116.12(18)
C3 C2 C1 120.2(2)
C1 C6 C5 119.4(2)
C1 C6 C7 120.6(2)
C5 C6 C7 120.0(2)
N1 C7 C6 123.0(2)
N1 C7 H7 118.5
C6 C7 H7 118.5
N1 C8 C9 112.7(2)
N1 C8 H8A 109.0
C9 C8 H8A 109.0
N1 C8 H8B 109.0
C9 C8 H8B 109.0
H8A C8 H8B 107.8
C8 C9 C10 111.0(2)
C8 C9 C11 107.8(2)
C10 C9 C11 110.1(3)
C8 C9 C12 108.8(2)
C10 C9 C12 109.2(2)
C11 C9 C12 109.9(2)
N2 C12 C9 112.0(2)
N2 C12 H12A 109.2
C9 C12 H12A 109.2
N2 C12 H12B 109.2
C9 C12 H12B 109.2
H12A C12 H12B 107.9
N2 C13 C14 122.4(2)
N2 C13 H13 118.8
C14 C13 H13 118.8
O4 C18 C17 124.9(2)
O4 C18 C19 115.2(2)
C17 C18 C19 119.8(3)
O4 C21 H21A 109.5
O4 C21 H21B 109.5
H21A C21 H21B 109.5
O4 C21 H21C 109.5
H21A C21 H21C 109.5
H21B C21 H21C 109.5
C9 C10 H10A 109.5
C9 C10 H10B 109.5
H10A C10 H10B 109.5
C9 C10 H10C 109.5
H10A C10 H10C 109.5
H10B C10 H10C 109.5
C4 C3 C2 120.1(3)
C4 C3 H3 120.0
C2 C3 H3 120.0
C5 C4 C3 120.9(2)
C5 C4 H4 119.6
C3 C4 H4 119.6
C4 C5 C6 120.1(2)
C4 C5 H5 120.0
C6 C5 H5 120.0
C9 C11 H11A 109.5
C9 C11 H11B 109.5
H11A C11 H11B 109.5
C9 C11 H11C 109.5
H11A C11 H11C 109.5
H11B C11 H11C 109.5
C16 C15 C14 120.5(3)
C16 C15 H15 119.8
C14 C15 H15 119.8
C17 C16 C15 120.1(3)
C17 C16 H16 120.0
C15 C16 H16 120.0
C16 C17 C18 120.7(3)
C16 C17 H17 119.6
C18 C17 H17 119.6

loop_
_geom_bond_atom_site_label_1
_geom_bond_atom_site_label_2
_geom_bond_distance
O1 C2 1.361(3)
O1 C20 1.424(3)
N2 C13 1.273(3)
N2 C12 1.452(3)
O4 C18 1.363(3)
O4 C21 1.425(3)
O3 C19 1.346(3)
O3 H3 0.8200
O2 C1 1.349(2)
O2 H2 0.8200
C1 C2 1.396(3)
C1 C6 1.392(3)
N1 C7 1.276(3)
N1 C8 1.454(3)
C14 C19 1.390(3)
C14 C15 1.392(3)
C14 C13 1.450(3)
C19 C18 1.400(3)
C20 H20A 0.9600
C20 H20B 0.9600
C20 H20C 0.9600
C2 C3 1.378(3)
C6 C5 1.406(3)
C6 C7 1.442(4)
C7 H7 0.9300
C8 C9 1.529(4)
C8 H8A 0.9700
C8 H8B 0.9700
C9 C10 1.524(4)
C9 C11 1.528(4)
C9 C12 1.541(4)
C12 H12A 0.9700
C12 H12B 0.9700
C13 H13 0.9300
C18 C17 1.364(3)
C21 H21A 0.9600
C21 H21B 0.9600
C21 H21C 0.9600
C10 H10A 0.9600
C10 H10B 0.9600
C10 H10C 0.9600
C3 C4 1.378(4)
C3 H3 0.9300
C4 C5 1.360(4)
C4 H4 0.9300
C5 H5 0.9300
C11 H11A 0.9600
C11 H11B 0.9600
C11 H11C 0.9600
C15 C16 1.370(4)
C15 H15 0.9300
C16 C17 1.379(4)
C16 H16 0.9300
C17 H17 0.9300

loop_
_geom_hbond_atom_site_label_D
_geom_hbond_atom_site_label_H
_geom_hbond_atom_site_label_A
_geom_hbond_distance_DH
_geom_hbond_distance_HA
_geom_hbond_distance_DA
_geom_hbond_angle_DHA
O3 H3 N2 0.82 1.86 2.592(3) 147.1
O2 H2 N1 0.82 1.87 2.596(2) 147.1

loop_
_geom_torsion_atom_site_label_1
_geom_torsion_atom_site_label_2
_geom_torsion_atom_site_label_3
_geom_torsion_atom_site_label_4
_geom_torsion
C15 C14 C19 O3 179.4(2)
C13 C14 C19 O3 -4.6(3)
C15 C14 C19 C18 -2.0(3)
C13 C14 C19 C18 174.0(2)
C20 O1 C2 C3 12.9(4)
C20 O1 C2 C1 -168.1(2)
O2 C1 C2 O1 -3.0(3)
C6 C1 C2 O1 177.79(19)
O2 C1 C2 C3 176.1(2)
C6 C1 C2 C3 -3.1(3)
O2 C1 C6 C5 -177.5(2)
C2 C1 C6 C5 1.6(3)
O2 C1 C6 C7 1.3(3)
C2 C1 C6 C7 -179.51(19)
C8 N1 C7 C6 178.7(2)
C1 C6 C7 N1 -3.0(3)
C5 C6 C7 N1 175.9(2)
C7 N1 C8 C9 129.7(3)
N1 C8 C9 C10 60.9(3)
N1 C8 C9 C11 -178.4(3)
N1 C8 C9 C12 -59.3(3)
C13 N2 C12 C9 132.9(3)
C8 C9 C12 N2 -172.2(2)
C10 C9 C12 N2 66.5(3)
C11 C9 C12 N2 -54.4(3)
C12 N2 C13 C14 -176.9(2)
C19 C14 C13 N2 4.8(4)
C15 C14 C13 N2 -179.3(2)
C21 O4 C18 C17 -11.2(4)
C21 O4 C18 C19 167.7(3)
O3 C19 C18 O4 0.9(3)
C14 C19 C18 O4 -177.8(2)
O3 C19 C18 C17 179.9(2)
C14 C19 C18 C17 1.2(4)
O1 C2 C3 C4 -178.9(2)
C1 C2 C3 C4 2.1(4)
C2 C3 C4 C5 0.4(4)
C3 C4 C5 C6 -1.9(4)
C1 C6 C5 C4 0.9(4)
C7 C6 C5 C4 -178.0(2)
C19 C14 C15 C16 1.3(4)
C13 C14 C15 C16 -174.7(3)
C14 C15 C16 C17 0.2(5)
C15 C16 C17 C18 -0.9(5)
O4 C18 C17 C16 179.1(3)
C19 C18 C17 C16 0.3(4)
